data_1523521
loop_
_publ_author_name
'Edwards, A.J.'
'Jones, G.R.'

_publ_section_title
;
 Fluoride crystal structures. Part I. Tunqsten oxide tetrafluoride
;
_journal_name_full
;
Journal of the Chemical Society A: Inorganic, Physical, Theoretical (1966-1971)
;
_journal_page_first 2074
_journal_page_last 2078
_journal_volume 1968
_journal_year 1968
_chemical_formula_sum 'F4 O W'
_chemical_name_systematic 'W O F4'
_space_group_IT_number 12
_symmetry_space_group_name_Hall '-C 2y'
_symmetry_space_group_name_H-M 'C 1 2/m 1'
_cell_angle_alpha 90
_cell_angle_beta 95.4
_cell_angle_gamma 90
_cell_formula_units_Z 8
_cell_length_a 9.65
_cell_length_b 14.42
_cell_length_c 5.15
_cell_volume 713.457
_citation_journal_id_ASTM JCSIAP
_cod_data_source_file Edwards_JCSIAP_1968_323.cif
_cod_data_source_block F4O1W1
_cod_original_cell_volume 713.4575
_cod_original_formula_sum 'F4 O1 W1'
_cod_database_code 1523521

loop_
_symmetry_equiv_pos_as_xyz
x,y,z
-x,y,-z
-x,-y,-z
x,-y,z
x+1/2,y+1/2,z
-x+1/2,y+1/2,-z
-x+1/2,-y+1/2,-z
x+1/2,-y+1/2,z

loop_
_atom_site_label
_atom_site_type_symbol
_atom_site_fract_x
_atom_site_fract_y
_atom_site_fract_z
_atom_site_occupancy
_atom_site_U_iso_or_equiv
F2 F-1 0.3331 0 0.0782 1 0.0
W1 W+6 0 0.2059 0 1 0.0
F4 F-1 0.1034 0.181 0.3103 1 0.0
F3 F-1 0.3583 0.0863 0.6552 1 0.0
O1 O-2 0.1225 0.0959 0.8715 1 0.0
F1 F-1 0.1355 0 0.4419 1 0.0
F5 F-1 0.1119 0.2803 0.8919 1 0.0
W2 W+6 0.2632 0 0.7351 1 0.0
